data_4514973
loop_
_publ_author_name
'Azizpoor Fard, Mahmood'
'Behnia, Ava'
'Puddephatt, Richard J.'

_publ_section_title
;
 Models for Cooperative Catalysis: Oxidative Addition Reactions of
 Dimethylplatinum(II) Complexes with Ligands Having Both NH and OH
 Functionality.
;
_journal_issue 1
_journal_name_full 'ACS omega'
_journal_page_first 257
_journal_page_last 268
_journal_paper_doi 10.1021/acsomega.8b03089
_journal_volume 4
_journal_year 2019
_chemical_formula_sum 'C15 H24 N2 O4 Pt'
_chemical_formula_weight 491.45
_space_group_crystal_system monoclinic
_space_group_IT_number 14
_space_group_name_Hall '-P 2yn'
_space_group_name_H-M_alt 'P 1 21/n 1'
_symmetry_space_group_name_Hall '-P 2yn'
_symmetry_space_group_name_H-M 'P 1 21/n 1'
_atom_sites_solution_hydrogens geom
_atom_sites_solution_primary dual
_atom_sites_solution_secondary difmap
_audit_creation_method SHELXL-2016/6
_cell_angle_alpha 90
_cell_angle_beta 109.67(3)
_cell_angle_gamma 90
_cell_formula_units_Z 4
_cell_length_a 11.584(7)
_cell_length_b 11.704(14)
_cell_length_c 13.061(14)
_cell_measurement_reflns_used 9952
_cell_measurement_temperature 110
_cell_measurement_theta_max 35.85
_cell_measurement_theta_min 2.89
_cell_volume 1667(3)
_computing_cell_refinement SAINT
_computing_data_collection Apex2
_computing_data_reduction SAINT
_computing_molecular_graphics NRCVAX
_computing_publication_material cif2tables.py
_computing_structure_refinement SHELXL
_computing_structure_solution SHELXT
_diffrn_ambient_temperature 110
_diffrn_detector 'CCD plate'
_diffrn_detector_type 'Bruker Apex2'
_diffrn_measured_fraction_theta_full 0.998
_diffrn_measured_fraction_theta_max 0.998
_diffrn_measurement_device '\k-geometry diffractometer'
_diffrn_measurement_device_type 'Bruker Kappa Axis Apex2'
_diffrn_measurement_method 'phi and omega scans'
_diffrn_radiation_type MoK\a
_diffrn_radiation_wavelength 0.71073
_diffrn_reflns_av_R_equivalents 0.0283
_diffrn_reflns_av_unetI/netI 0.0125
_diffrn_reflns_Laue_measured_fraction_full 0.998
_diffrn_reflns_Laue_measured_fraction_max 0.998
_diffrn_reflns_limit_h_max 13
_diffrn_reflns_limit_h_min -13
_diffrn_reflns_limit_k_max 13
_diffrn_reflns_limit_k_min -13
_diffrn_reflns_limit_l_max 15
_diffrn_reflns_limit_l_min -15
_diffrn_reflns_number 31046
_diffrn_reflns_point_group_measured_fraction_full 0.998
_diffrn_reflns_point_group_measured_fraction_max 0.998
_diffrn_reflns_theta_full 24.399
_diffrn_reflns_theta_max 24.399
_diffrn_reflns_theta_min 2.552
_diffrn_source 'sealed tube'
_exptl_absorpt_coefficient_mu 8.434
_exptl_absorpt_correction_T_max 0.747
_exptl_absorpt_correction_T_min 0.4513
_exptl_absorpt_correction_type multi-scan
_exptl_absorpt_process_details SADABS
_exptl_crystal_colour orange
_exptl_crystal_density_diffrn 1.958
_exptl_crystal_description block
_exptl_crystal_F_000 952
_exptl_crystal_size_max 0.364
_exptl_crystal_size_mid 0.193
_exptl_crystal_size_min 0.145
_refine_diff_density_max 3.170
_refine_diff_density_min -1.105
_refine_diff_density_rms 0.135
_refine_ls_extinction_method none
_refine_ls_goodness_of_fit_ref 1.095
_refine_ls_hydrogen_treatment constr
_refine_ls_matrix_type full
_refine_ls_number_parameters 190
_refine_ls_number_reflns 2745
_refine_ls_number_restraints 0
_refine_ls_restrained_S_all 1.095
_refine_ls_R_factor_all 0.0260
_refine_ls_R_factor_gt 0.0244
_refine_ls_shift/su_max 0.002
_refine_ls_shift/su_mean 0.000
_refine_ls_structure_factor_coef Fsqd
_refine_ls_weighting_details 'w=1/[\s^2^(Fo^2^)+(0.0804P)^2^] where P=(Fo^2^+2Fc^2^)/3'
_refine_ls_weighting_scheme calc
_refine_ls_wR_factor_gt 0.0946
_refine_ls_wR_factor_ref 0.0962
_reflns_Friedel_coverage 0.000
_reflns_number_gt 2586
_reflns_number_total 2745
_reflns_threshold_expression 'I > 2\s(I)'
_cod_data_source_file ao8b03089_si_002.cif
_cod_data_source_block Complex_12
_cod_database_code 4514973
_shelx_shelxl_version_number 2016/6
_shelx_space_group_comment
;
The symmetry employed for this shelxl refinement is uniquely defined
by the following loop, which should always be used as a source of
symmetry information in preference to the above space-group names.
They are only intended as comments.
;
_shelx_estimated_absorpt_t_min 0.149
_shelx_estimated_absorpt_t_max 0.374

loop_
_space_group_symop_operation_xyz
'x, y, z'
'-x+1/2, y+1/2, -z+1/2'
'-x, -y, -z'
'x-1/2, -y-1/2, z-1/2'

loop_
_atom_site_label
_atom_site_type_symbol
_atom_site_fract_x
_atom_site_fract_y
_atom_site_fract_z
_atom_site_U_iso_or_equiv
_atom_site_adp_type
_atom_site_occupancy
_atom_site_site_symmetry_order
_atom_site_calc_flag
_atom_site_refinement_flags_posn
_atom_site_refinement_flags_adp
Pt1 Pt 0.22505(2) 0.81129(2) 0.44227(2) 0.01701(14) Uani 1 1 d . .
O1 O 0.1182(3) 0.7173(3) 0.3195(3) 0.0267(8) Uani 1 1 d . .
H1A H 0.113068 0.748515 0.260201 0.040 Uiso 1 1 calc R U
O2 O 0.3393(3) 0.9001(3) 0.5696(3) 0.0277(7) Uani 1 1 d . .
H2A H 0.335433 0.873280 0.628005 0.042 Uiso 1 1 calc R U
O3 O 0.1391(3) 0.3525(3) 0.7329(3) 0.0282(8) Uani 1 1 d . .
H3A H 0.063210 0.348376 0.699838 0.042 Uiso 1 1 calc R U
N1 N 0.3606(5) 0.8102(3) 0.3606(4) 0.0197(11) Uani 1 1 d . .
N2 N 0.3364(3) 0.6532(3) 0.5024(3) 0.0192(8) Uani 1 1 d . .
H2E H 0.416042 0.680320 0.555283 0.023 Uiso 1 1 calc R U
C1 C 0.1371(5) 0.9581(5) 0.3767(5) 0.0345(12) Uani 1 1 d . .
H1B H 0.174113 1.022594 0.424249 0.052 Uiso 1 1 calc R U
H1C H 0.144552 0.970326 0.304928 0.052 Uiso 1 1 calc R U
H1D H 0.050262 0.952118 0.369222 0.052 Uiso 1 1 calc R U
C2 C 0.1016(6) 0.7979(5) 0.5208(6) 0.0279(14) Uani 1 1 d . .
H2B H 0.131856 0.839390 0.589964 0.042 Uiso 1 1 calc R U
H2C H 0.023145 0.830704 0.475602 0.042 Uiso 1 1 calc R U
H2D H 0.090054 0.717221 0.534941 0.042 Uiso 1 1 calc R U
C3 C 0.3976(4) 0.8992(4) 0.3155(4) 0.0251(11) Uani 1 1 d . .
H3B H 0.361162 0.971773 0.316125 0.030 Uiso 1 1 calc R U
C4 C 0.4870(5) 0.8891(5) 0.2680(4) 0.0297(12) Uani 1 1 d . .
H4A H 0.511813 0.954124 0.237085 0.036 Uiso 1 1 calc R U
C5 C 0.5402(5) 0.7844(5) 0.2655(4) 0.0283(12) Uani 1 1 d . .
H5A H 0.602287 0.776270 0.233630 0.034 Uiso 1 1 calc R U
C6 C 0.5009(6) 0.6906(4) 0.3109(5) 0.0279(14) Uani 1 1 d . .
H6A H 0.534401 0.616829 0.309247 0.033 Uiso 1 1 calc R U
C7 C 0.4118(4) 0.7075(4) 0.3585(4) 0.0196(10) Uani 1 1 d . .
C8 C 0.3649(4) 0.6108(4) 0.4105(4) 0.0227(10) Uani 1 1 d . .
H8A H 0.290496 0.577218 0.356946 0.027 Uiso 1 1 calc R U
H8B H 0.427936 0.550196 0.434335 0.027 Uiso 1 1 calc R U
C9 C 0.2888(4) 0.5717(4) 0.5617(3) 0.0209(12) Uani 1 1 d . .
C10 C 0.2159(5) 0.4805(5) 0.5123(4) 0.0360(13) Uani 1 1 d . .
H10A H 0.198373 0.467774 0.436743 0.043 Uiso 1 1 calc R U
C11 C 0.1684(5) 0.4079(5) 0.5701(4) 0.0366(13) Uani 1 1 d . .
H11A H 0.119757 0.344975 0.534174 0.044 Uiso 1 1 calc R U
C12 C 0.1899(4) 0.4244(4) 0.6794(4) 0.0217(10) Uani 1 1 d . .
C13 C 0.2658(4) 0.5148(4) 0.7319(4) 0.0192(9) Uani 1 1 d . .
H13A H 0.283823 0.526823 0.807596 0.023 Uiso 1 1 calc R U
C14 C 0.3145(4) 0.5868(4) 0.6726(4) 0.0209(10) Uani 1 1 d . .
H14A H 0.366487 0.647710 0.708597 0.025 Uiso 1 1 calc R U
O1S O 0.0903(6) 0.8000(4) 0.1258(5) 0.0674(17) Uiso 1 1 d . .
H1S H 0.022963 0.769380 0.120740 0.101 Uiso 1 1 calc R U
C1S C 0.1608(6) 0.7229(6) 0.0840(5) 0.0456(14) Uiso 1 1 d . .
H1S1 H 0.183247 0.761246 0.026632 0.068 Uiso 1 1 calc R U
H1S2 H 0.111748 0.654908 0.053947 0.068 Uiso 1 1 calc R U
H1S3 H 0.235315 0.700308 0.142873 0.068 Uiso 1 1 calc R U

loop_
_atom_site_aniso_label
_atom_site_aniso_U_11
_atom_site_aniso_U_22
_atom_site_aniso_U_33
_atom_site_aniso_U_23
_atom_site_aniso_U_13
_atom_site_aniso_U_12
Pt1 0.01719(19) 0.01966(19) 0.01662(19) 0.00174(5) 0.00891(12) -0.00111(5)
O1 0.0278(19) 0.0410(18) 0.0107(17) 0.0031(15) 0.0058(14) -0.0060(16)
O2 0.0322(18) 0.0312(18) 0.0235(19) -0.0031(15) 0.0143(15) -0.0043(15)
O3 0.0280(18) 0.0285(19) 0.030(2) 0.0133(16) 0.0123(16) -0.0053(16)
N1 0.021(2) 0.024(3) 0.015(3) -0.0008(14) 0.008(2) -0.0034(14)
N2 0.0241(19) 0.0190(18) 0.016(2) 0.0001(17) 0.0091(16) -0.0027(17)
C1 0.033(3) 0.034(3) 0.039(3) 0.013(2) 0.016(3) 0.009(2)
C2 0.024(3) 0.037(3) 0.028(4) -0.001(2) 0.015(3) -0.006(2)
C3 0.021(2) 0.029(3) 0.026(3) 0.003(2) 0.009(2) -0.002(2)
C4 0.033(3) 0.037(3) 0.025(3) 0.003(2) 0.017(2) -0.012(2)
C5 0.028(3) 0.043(3) 0.020(3) -0.001(3) 0.016(2) -0.011(3)
C6 0.031(3) 0.034(4) 0.022(3) -0.0054(19) 0.012(3) -0.003(2)
C7 0.020(2) 0.026(2) 0.015(2) 0.0028(19) 0.008(2) 0.0003(19)
C8 0.021(2) 0.021(2) 0.029(3) 0.003(2) 0.013(2) 0.0000(19)
C9 0.022(2) 0.024(3) 0.018(3) 0.0032(17) 0.008(2) -0.0008(18)
C10 0.040(3) 0.052(3) 0.017(3) 0.002(2) 0.011(2) -0.019(3)
C11 0.041(3) 0.046(3) 0.021(3) -0.002(2) 0.008(2) -0.024(3)
C12 0.022(2) 0.023(2) 0.024(3) 0.0058(19) 0.013(2) 0.0032(18)
C13 0.024(2) 0.020(2) 0.017(2) 0.0042(18) 0.0105(19) 0.0043(19)
C14 0.028(2) 0.018(2) 0.021(3) 0.0037(18) 0.014(2) 0.0002(18)

loop_
_atom_type_symbol
_atom_type_description
_atom_type_scat_dispersion_real
_atom_type_scat_dispersion_imag
_atom_type_scat_source
C C 0.0033 0.0016 'International Tables Vol C Tables 4.2.6.8 and 6.1.1.4'
H H 0.0000 0.0000 'International Tables Vol C Tables 4.2.6.8 and 6.1.1.4'
N N 0.0061 0.0033 'International Tables Vol C Tables 4.2.6.8 and 6.1.1.4'
O O 0.0106 0.0060 'International Tables Vol C Tables 4.2.6.8 and 6.1.1.4'
Pt Pt -1.7033 8.3905 'International Tables Vol C Tables 4.2.6.8 and 6.1.1.4'

loop_
_geom_angle_atom_site_label_1
_geom_angle_atom_site_label_2
_geom_angle_atom_site_label_3
_geom_angle
O1 Pt1 C2 90.7(2)
O1 Pt1 O2 177.16(15)
C2 Pt1 O2 90.1(2)
O1 Pt1 C1 92.3(2)
C2 Pt1 C1 86.5(2)
O2 Pt1 C1 90.5(2)
O1 Pt1 N1 87.58(17)
C2 Pt1 N1 175.12(19)
O2 Pt1 N1 91.45(17)
C1 Pt1 N1 98.07(19)
O1 Pt1 N2 87.41(16)
C2 Pt1 N2 100.3(2)
O2 Pt1 N2 89.76(15)
C1 Pt1 N2 173.10(18)
N1 Pt1 N2 75.04(15)
Pt1 O1 H1A 109.5
Pt1 O2 H2A 109.5
C12 O3 H3A 109.5
C3 N1 C7 118.5(5)
C3 N1 Pt1 127.1(3)
C7 N1 Pt1 114.3(3)
C8 N2 C9 117.0(4)
C8 N2 Pt1 105.0(3)
C9 N2 Pt1 117.0(3)
C8 N2 H2E 105.6
C9 N2 H2E 105.6
Pt1 N2 H2E 105.6
Pt1 C1 H1B 109.5
Pt1 C1 H1C 109.5
H1B C1 H1C 109.5
Pt1 C1 H1D 109.5
H1B C1 H1D 109.5
H1C C1 H1D 109.5
Pt1 C2 H2B 109.5
Pt1 C2 H2C 109.5
H2B C2 H2C 109.5
Pt1 C2 H2D 109.5
H2B C2 H2D 109.5
H2C C2 H2D 109.5
N1 C3 C4 122.2(5)
N1 C3 H3B 118.9
C4 C3 H3B 118.9
C5 C4 C3 119.7(5)
C5 C4 H4A 120.1
C3 C4 H4A 120.1
C4 C5 C6 118.6(5)
C4 C5 H5A 120.7
C6 C5 H5A 120.7
C7 C6 C5 118.5(5)
C7 C6 H6A 120.8
C5 C6 H6A 120.8
N1 C7 C6 122.5(5)
N1 C7 C8 115.6(4)
C6 C7 C8 121.9(4)
N2 C8 C7 109.6(4)
N2 C8 H8A 109.8
C7 C8 H8A 109.8
N2 C8 H8B 109.8
C7 C8 H8B 109.8
H8A C8 H8B 108.2
C10 C9 C14 118.0(4)
C10 C9 N2 122.8(4)
C14 C9 N2 119.2(4)
C11 C10 C9 121.2(5)
C11 C10 H10A 119.4
C9 C10 H10A 119.4
C10 C11 C12 121.2(5)
C10 C11 H11A 119.4
C12 C11 H11A 119.4
O3 C12 C11 119.4(4)
O3 C12 C13 122.0(4)
C11 C12 C13 118.6(4)
C14 C13 C12 119.5(4)
C14 C13 H13A 120.2
C12 C13 H13A 120.2
C13 C14 C9 121.4(4)
C13 C14 H14A 119.3
C9 C14 H14A 119.3
C1S O1S H1S 109.5
O1S C1S H1S1 109.5
O1S C1S H1S2 109.5
H1S1 C1S H1S2 109.5
O1S C1S H1S3 109.5
H1S1 C1S H1S3 109.5
H1S2 C1S H1S3 109.5

loop_
_geom_bond_atom_site_label_1
_geom_bond_atom_site_label_2
_geom_bond_distance
Pt1 O1 1.995(4)
Pt1 C2 2.028(7)
Pt1 O2 2.029(4)
Pt1 C1 2.034(5)
Pt1 N1 2.175(6)
Pt1 N2 2.241(4)
O1 H1A 0.8400
O2 H2A 0.8400
O3 C12 1.349(6)
O3 H3A 0.8400
N1 C3 1.336(6)
N1 C7 1.345(6)
N2 C8 1.436(6)
N2 C9 1.449(6)
N2 H2E 1.0000
C1 H1B 0.9800
C1 H1C 0.9800
C1 H1D 0.9800
C2 H2B 0.9800
C2 H2C 0.9800
C2 H2D 0.9800
C3 C4 1.380(7)
C3 H3B 0.9500
C4 C5 1.376(8)
C4 H4A 0.9500
C5 C6 1.395(9)
C5 H5A 0.9500
C6 C7 1.386(8)
C6 H6A 0.9500
C7 C8 1.513(7)
C8 H8A 0.9900
C8 H8B 0.9900
C9 C10 1.379(7)
C9 C14 1.388(6)
C10 C11 1.369(7)
C10 H10A 0.9500
C11 C12 1.378(8)
C11 H11A 0.9500
C12 C13 1.399(7)
C13 C14 1.386(6)
C13 H13A 0.9500
C14 H14A 0.9500
O1S C1S 1.442(8)
O1S H1S 0.8400
C1S H1S1 0.9800
C1S H1S2 0.9800
C1S H1S3 0.9800

loop_
_geom_torsion_atom_site_label_1
_geom_torsion_atom_site_label_2
_geom_torsion_atom_site_label_3
_geom_torsion_atom_site_label_4
_geom_torsion
C7 N1 C3 C4 -0.6(8)
Pt1 N1 C3 C4 178.3(4)
N1 C3 C4 C5 0.5(8)
C3 C4 C5 C6 0.5(8)
C4 C5 C6 C7 -1.3(8)
C3 N1 C7 C6 -0.3(8)
Pt1 N1 C7 C6 -179.4(4)
C3 N1 C7 C8 -179.7(5)
Pt1 N1 C7 C8 1.3(6)
C5 C6 C7 N1 1.3(8)
C5 C6 C7 C8 -179.4(5)
C9 N2 C8 C7 179.4(4)
Pt1 N2 C8 C7 47.8(4)
N1 C7 C8 N2 -34.8(6)
C6 C7 C8 N2 145.9(5)
C8 N2 C9 C10 -32.9(6)
Pt1 N2 C9 C10 93.0(5)
C8 N2 C9 C14 148.8(4)
Pt1 N2 C9 C14 -85.3(4)
C14 C9 C10 C11 1.1(8)
N2 C9 C10 C11 -177.3(5)
C9 C10 C11 C12 1.1(9)
C10 C11 C12 O3 178.5(5)
C10 C11 C12 C13 -2.5(8)
O3 C12 C13 C14 -179.3(4)
C11 C12 C13 C14 1.7(7)
C12 C13 C14 C9 0.5(7)
C10 C9 C14 C13 -1.9(7)
N2 C9 C14 C13 176.5(4)
